data_7014505
loop_
_publ_author_name
'Bi, Yanfeng'
'Liao, Wuping'
'Wang, Xiaofei'
'Wang, Xinwu'
'Zhang, Hongjie'

_publ_section_title
;
 Mn(4)-hinged bithiacalix[4]arenes accommodating fullerenes.
;
_journal_issue 9
_journal_name_full 'Dalton transactions (Cambridge, England : 2003)'
_journal_page_first 1849
_journal_page_last 1851
_journal_paper_doi 10.1039/c0dt00913j
_journal_volume 40
_journal_year 2011
_chemical_formula_moiety 'C192 H112 Mn8 O16 S16, C70'
_chemical_formula_sum 'C262 H112 Mn8 O16 S16'
_chemical_formula_weight 4468.00
_chemical_name_common '(Mn4(C48H28O4S4)2)2 (C70)'
_chemical_name_systematic ?
_space_group_IT_number 43
_symmetry_cell_setting orthorhombic
_symmetry_space_group_name_Hall 'F 2 -2d'
_symmetry_space_group_name_H-M 'F d d 2'
_atom_sites_solution_hydrogens geom
_atom_sites_solution_primary direct
_atom_sites_solution_secondary difmap
_audit_creation_method SHELXL-97
_cell_angle_alpha 90.00
_cell_angle_beta 90.00
_cell_angle_gamma 90.00
_cell_formula_units_Z 8
_cell_length_a 57.682(2)
_cell_length_b 30.0183(12)
_cell_length_c 30.7680(13)
_cell_measurement_reflns_used 9964
_cell_measurement_temperature 187(2)
_cell_measurement_theta_max 25.02
_cell_measurement_theta_min 2.17
_cell_volume 53275(4)
_computing_cell_refinement 'Bruker SAINT'
_computing_data_collection 'Bruker APEX2'
_computing_data_reduction 'Bruker SAINT'
_computing_molecular_graphics 'Bruker SHELXTL'
_computing_publication_material 'Bruker SHELXTL'
_computing_structure_refinement 'SHELXL-97 (Sheldrick, 2008)'
_computing_structure_solution 'SHELXS-97 (Sheldrick, 2008)'
_diffrn_ambient_temperature 187(2)
_diffrn_measured_fraction_theta_full 0.999
_diffrn_measured_fraction_theta_max 0.999
_diffrn_measurement_device_type 'Bruker APEX-II CCD'
_diffrn_measurement_method '\f and \w scans'
_diffrn_radiation_monochromator graphite
_diffrn_radiation_source 'fine-focus sealed tube'
_diffrn_radiation_type MoK\a
_diffrn_radiation_wavelength 0.71073
_diffrn_reflns_av_R_equivalents 0.1514
_diffrn_reflns_av_sigmaI/netI 0.1434
_diffrn_reflns_limit_h_max 68
_diffrn_reflns_limit_h_min -67
_diffrn_reflns_limit_k_max 35
_diffrn_reflns_limit_k_min -35
_diffrn_reflns_limit_l_max 36
_diffrn_reflns_limit_l_min -35
_diffrn_reflns_number 94251
_diffrn_reflns_theta_full 25.04
_diffrn_reflns_theta_max 25.04
_diffrn_reflns_theta_min 1.01
_exptl_absorpt_coefficient_mu 0.545
_exptl_absorpt_correction_T_max 0.9326
_exptl_absorpt_correction_T_min 0.9179
_exptl_absorpt_correction_type empirical
_exptl_absorpt_process_details ' SADABS, Sheldrick, 1996'
_exptl_crystal_colour red
_exptl_crystal_density_diffrn 1.114
_exptl_crystal_density_method 'not measured'
_exptl_crystal_description block
_exptl_crystal_F_000 18144
_exptl_crystal_size_max 0.16
_exptl_crystal_size_mid 0.13
_exptl_crystal_size_min 0.13
_platon_squeeze_details
;
;
_refine_diff_density_max 0.820
_refine_diff_density_min -0.651
_refine_diff_density_rms 0.159
_refine_ls_abs_structure_details 'Flack H D (1983), Acta Cryst. A39, 876-881'
_refine_ls_abs_structure_Flack 0.35(3)
_refine_ls_extinction_method none
_refine_ls_goodness_of_fit_ref 0.956
_refine_ls_hydrogen_treatment constr
_refine_ls_matrix_type full
_refine_ls_number_parameters 1257
_refine_ls_number_reflns 23419
_refine_ls_number_restraints 302
_refine_ls_restrained_S_all 0.965
_refine_ls_R_factor_all 0.1303
_refine_ls_R_factor_gt 0.0877
_refine_ls_shift/su_max 0.001
_refine_ls_shift/su_mean 0.000
_refine_ls_structure_factor_coef Fsqd
_refine_ls_weighting_details 'calc w=1/[\s^2^(Fo^2^)+(0.1392P)^2^+0.0000P] where P=(Fo^2^+2Fc^2^)/3'
_refine_ls_weighting_scheme calc
_refine_ls_wR_factor_gt 0.2176
_refine_ls_wR_factor_ref 0.2387
_reflns_number_gt 13728
_reflns_number_total 23419
_reflns_threshold_expression >2sigma(I)
_cod_data_source_file C0DT00913J.TXT
_cod_data_source_block compound_775186
_cod_depositor_comments
;
The following automatic conversions were performed:
'_symmetry_cell_setting' value 'Orthorhombic' changed to 'orthorhombic'
according to '/home/saulius/struct/CIF-dictionaries/cif_core.dic'
dictionary named 'cif_core.dic' version 2.4.1 from 2010-06-29.

Automatic conversion script
Id: cif_fix_enum 1555 2011-01-17 13:19:09Z saulius 
;
_cod_original_sg_symbol_H-M Fdd2
_cod_database_code 7014505

loop_
_symmetry_equiv_pos_as_xyz
'x, y, z'
'-x, -y, z'
'x+1/4, -y+1/4, z+1/4'
'-x+1/4, y+1/4, z+1/4'
'x, y+1/2, z+1/2'
'-x, -y+1/2, z+1/2'
'x+1/4, -y+3/4, z+3/4'
'-x+1/4, y+3/4, z+3/4'
'x+1/2, y, z+1/2'
'-x+1/2, -y, z+1/2'
'x+3/4, -y+1/4, z+3/4'
'-x+3/4, y+1/4, z+3/4'
'x+1/2, y+1/2, z'
'-x+1/2, -y+1/2, z'
'x+3/4, -y+3/4, z+1/4'
'-x+3/4, y+3/4, z+1/4'

loop_
_atom_site_label
_atom_site_type_symbol
_atom_site_fract_x
_atom_site_fract_y
_atom_site_fract_z
_atom_site_U_iso_or_equiv
_atom_site_adp_type
_atom_site_occupancy
_atom_site_symmetry_multiplicity
_atom_site_calc_flag
_atom_site_refinement_flags
_atom_site_disorder_assembly
_atom_site_disorder_group
Mn1 Mn 0.13290(2) 0.69783(4) 0.36927(4) 0.0330(3) Uani 1 1 d . . .
Mn2 Mn 0.16337(2) 0.61211(4) 0.33271(5) 0.0338(3) Uani 1 1 d . . .
Mn3 Mn 0.11666(2) 0.57140(4) 0.28524(5) 0.0324(3) Uani 1 1 d . . .
Mn4 Mn 0.08614(2) 0.65658(4) 0.32265(5) 0.0341(3) Uani 1 1 d . . .
S1 S 0.14698(4) 0.77657(7) 0.33636(8) 0.0354(5) Uani 1 1 d . . .
S2 S 0.19753(4) 0.63484(8) 0.27748(8) 0.0373(6) Uani 1 1 d . . .
S3 S 0.11940(4) 0.56945(7) 0.19698(8) 0.0349(6) Uani 1 1 d . . .
S4 S 0.06814(4) 0.70949(7) 0.26051(8) 0.0381(6) Uani 1 1 d . . .
S5 S 0.12994(4) 0.70370(7) 0.45505(7) 0.0303(5) Uani 1 1 d . . .
S6 S 0.18073(4) 0.56063(7) 0.39636(8) 0.0365(6) Uani 1 1 d . . .
S7 S 0.10337(4) 0.49218(7) 0.31653(8) 0.0367(6) Uani 1 1 d . . .
S8 S 0.05196(4) 0.63405(7) 0.37757(8) 0.0360(6) Uani 1 1 d . . .
O1 O 0.15637(10) 0.68086(18) 0.3170(2) 0.0359(14) Uani 1 1 d . . .
O2 O 0.15150(10) 0.58863(18) 0.2714(2) 0.0332(14) Uani 1 1 d . . .
O3 O 0.10340(10) 0.63562(18) 0.2640(2) 0.0372(15) Uani 1 1 d . . .
O4 O 0.10580(10) 0.71670(18) 0.3267(2) 0.0353(14) Uani 1 1 d . . .
O5 O 0.15333(9) 0.64422(17) 0.39076(18) 0.0267(13) Uani 1 1 d . . .
O6 O 0.13633(10) 0.56263(17) 0.3450(2) 0.0350(14) Uani 1 1 d . . .
O7 O 0.08778(9) 0.58673(17) 0.3232(2) 0.0305(13) Uani 1 1 d . . .
O8 O 0.10245(9) 0.65714(17) 0.38562(18) 0.0284(13) Uani 1 1 d . . .
C1 C 0.17153(16) 0.7093(3) 0.2985(3) 0.036(2) Uani 1 1 d . . .
C2 C 0.16920(15) 0.7546(3) 0.3017(3) 0.031(2) Uani 1 1 d . . .
C3 C 0.18367(16) 0.7832(3) 0.2818(3) 0.045(2) Uani 1 1 d . . .
H3A H 0.1810 0.8143 0.2847 0.054 Uiso 1 1 calc R . .
C4 C 0.20310(16) 0.7683(3) 0.2561(3) 0.039(2) Uani 1 1 d . . .
C5 C 0.20610(18) 0.7231(4) 0.2558(3) 0.050(3) Uani 1 1 d . . .
H5A H 0.2191 0.7116 0.2406 0.060 Uiso 1 1 calc R . .
C6 C 0.19131(16) 0.6925(3) 0.2764(3) 0.038(2) Uani 1 1 d . . .
C7 C 0.16078(17) 0.5984(3) 0.2334(3) 0.042(2) Uani 1 1 d . . .
C8 C 0.18172(15) 0.6190(3) 0.2297(3) 0.039(2) Uani 1 1 d . . .
C9 C 0.19204(16) 0.6272(4) 0.1889(3) 0.052(3) Uani 1 1 d . . .
H9A H 0.2072 0.6397 0.1874 0.062 Uiso 1 1 calc R . .
C10 C 0.18065(19) 0.6177(4) 0.1525(4) 0.068(3) Uani 1 1 d . . .
C11 C 0.15833(18) 0.5995(4) 0.1545(3) 0.053(3) Uani 1 1 d . . .
H11A H 0.1501 0.5939 0.1283 0.064 Uiso 1 1 calc R . .
C12 C 0.14820(15) 0.5898(3) 0.1936(3) 0.037(2) Uani 1 1 d . . .
C13 C 0.09624(14) 0.6447(3) 0.2233(3) 0.027(2) Uani 1 1 d . . .
C14 C 0.10253(15) 0.6192(3) 0.1900(3) 0.032(2) Uani 1 1 d . . .
C15 C 0.09515(16) 0.6299(3) 0.1451(3) 0.034(2) Uani 1 1 d . . .
H15A H 0.1007 0.6127 0.1214 0.040 Uiso 1 1 calc R . .
C16 C 0.08045(17) 0.6645(3) 0.1381(3) 0.040(2) Uani 1 1 d . . .
C17 C 0.07321(15) 0.6887(3) 0.1739(3) 0.034(2) Uani 1 1 d . . .
H17A H 0.0629 0.7129 0.1698 0.040 Uiso 1 1 calc R . .
C18 C 0.08062(15) 0.6787(3) 0.2159(3) 0.031(2) Uani 1 1 d . . .
C19 C 0.10652(17) 0.7494(3) 0.2980(3) 0.040(2) Uani 1 1 d . . .
C20 C 0.08897(17) 0.7525(3) 0.2664(3) 0.038(2) Uani 1 1 d . . .
C21 C 0.08867(17) 0.7881(3) 0.2377(3) 0.041(2) Uani 1 1 d . . .
H21A H 0.0766 0.7901 0.2168 0.050 Uiso 1 1 calc R . .
C22 C 0.10532(18) 0.8204(3) 0.2391(3) 0.043(2) Uani 1 1 d . . .
C23 C 0.12253(16) 0.8173(3) 0.2713(3) 0.041(2) Uani 1 1 d . . .
H23A H 0.1341 0.8397 0.2737 0.049 Uiso 1 1 calc R . .
C24 C 0.12262(15) 0.7824(3) 0.2990(3) 0.031(2) Uani 1 1 d U . .
C25 C 0.15338(15) 0.6279(3) 0.4288(3) 0.035(2) Uani 1 1 d . . .
C26 C 0.14304(14) 0.6490(3) 0.4647(3) 0.028(2) Uani 1 1 d . . .
C27 C 0.14420(17) 0.6335(3) 0.5057(3) 0.045(2) Uani 1 1 d . . .
H27A H 0.1368 0.6499 0.5282 0.054 Uiso 1 1 calc R . .
C28 C 0.15545(19) 0.5953(3) 0.5161(4) 0.053(3) Uani 1 1 d . . .
C29 C 0.16624(18) 0.5706(3) 0.4812(3) 0.045(2) Uani 1 1 d . . .
H29A H 0.1745 0.5439 0.4869 0.054 Uiso 1 1 calc R . .
C30 C 0.16426(15) 0.5864(3) 0.4400(3) 0.037(2) Uani 1 1 d . . .
C31 C 0.14250(17) 0.5240(3) 0.3587(3) 0.037(2) Uani 1 1 d . . .
C32 C 0.16281(14) 0.5146(3) 0.3830(3) 0.036(2) Uani 1 1 d . . .
C33 C 0.16811(18) 0.4710(3) 0.3962(3) 0.045(3) Uani 1 1 d . . .
H33A H 0.1815 0.4664 0.4138 0.054 Uiso 1 1 calc R . .
C34 C 0.15522(17) 0.4351(3) 0.3853(4) 0.046(3) Uani 1 1 d . . .
C35 C 0.13568(18) 0.4426(3) 0.3646(4) 0.052(3) Uani 1 1 d . . .
H35A H 0.1256 0.4179 0.3603 0.062 Uiso 1 1 calc R . .
C36 C 0.12825(18) 0.4846(3) 0.3479(3) 0.042(2) Uani 1 1 d . . .
C37 C 0.07860(15) 0.5610(3) 0.3528(3) 0.029(2) Uani 1 1 d . . .
C38 C 0.08364(16) 0.5167(3) 0.3545(3) 0.036(2) Uani 1 1 d . . .
C39 C 0.07144(16) 0.4877(3) 0.3839(3) 0.036(2) Uani 1 1 d . . .
H39A H 0.0752 0.4569 0.3851 0.043 Uiso 1 1 calc R . .
C40 C 0.05483(18) 0.5042(3) 0.4094(3) 0.042(2) Uani 1 1 d . . .
C41 C 0.04921(16) 0.5482(3) 0.4092(3) 0.038(2) Uani 1 1 d . . .
H41A H 0.0373 0.5594 0.4277 0.046 Uiso 1 1 calc R . .
C42 C 0.06102(15) 0.5758(3) 0.3820(3) 0.035(2) Uani 1 1 d . . .
C43 C 0.08992(14) 0.6692(2) 0.4204(3) 0.027(2) Uani 1 1 d . . .
C44 C 0.06557(15) 0.6603(3) 0.4228(3) 0.033(2) Uani 1 1 d . . .
C45 C 0.05244(16) 0.6736(3) 0.4561(3) 0.038(2) Uani 1 1 d . . .
H45A H 0.0364 0.6665 0.4563 0.046 Uiso 1 1 calc R . .
C46 C 0.06203(15) 0.6982(3) 0.4913(3) 0.033(2) Uani 1 1 d . . .
C47 C 0.08504(15) 0.7065(3) 0.4883(3) 0.032(2) Uani 1 1 d . . .
H47A H 0.0919 0.7240 0.5106 0.039 Uiso 1 1 calc R . .
C48 C 0.09914(15) 0.6917(3) 0.4555(3) 0.032(2) Uani 1 1 d . . .
C49 C 0.21695(17) 0.7986(3) 0.2318(4) 0.045(3) Uani 1 1 d . . .
C50 C 0.22472(17) 0.8376(4) 0.2472(4) 0.052(3) Uani 1 1 d . . .
H50A H 0.2211 0.8458 0.2762 0.062 Uiso 1 1 calc R . .
C51 C 0.2381(2) 0.8668(4) 0.2214(5) 0.076(4) Uani 1 1 d . . .
H51A H 0.2422 0.8950 0.2332 0.091 Uiso 1 1 calc R . .
C52 C 0.2452(2) 0.8570(5) 0.1813(5) 0.078(4) Uani 1 1 d . . .
H52A H 0.2542 0.8779 0.1655 0.093 Uiso 1 1 calc R . .
C53 C 0.2397(3) 0.8159(5) 0.1626(5) 0.087(4) Uani 1 1 d . . .
H53A H 0.2446 0.8072 0.1344 0.105 Uiso 1 1 calc R . .
C54 C 0.2250(2) 0.7873(4) 0.1916(4) 0.064(3) Uani 1 1 d . . .
H54A H 0.2210 0.7585 0.1811 0.077 Uiso 1 1 calc R . .
C55 C 0.1907(2) 0.6285(5) 0.1079(5) 0.088(4) Uani 1 1 d DU . .
C56 C 0.2062(3) 0.6682(6) 0.1055(6) 0.122(6) Uani 1 1 d DU . .
H56A H 0.2079 0.6870 0.1302 0.146 Uiso 1 1 calc R . .
C57 C 0.2192(4) 0.6788(10) 0.0642(8) 0.213(12) Uani 1 1 d DU . .
H57A H 0.2287 0.7045 0.0613 0.256 Uiso 1 1 calc R . .
C58 C 0.2161(4) 0.6459(9) 0.0286(9) 0.182(9) Uani 1 1 d DU . .
H58A H 0.2253 0.6479 0.0031 0.218 Uiso 1 1 calc R . .
C59 C 0.2004(4) 0.6137(8) 0.0324(8) 0.160(8) Uani 1 1 d DU . .
H59A H 0.1972 0.5966 0.0071 0.192 Uiso 1 1 calc R . .
C60 C 0.1878(3) 0.6022(6) 0.0718(6) 0.113(5) Uani 1 1 d DU . .
H60A H 0.1778 0.5771 0.0726 0.135 Uiso 1 1 calc R . .
C61 C 0.07187(19) 0.6754(3) 0.0949(3) 0.049(3) Uani 1 1 d . . .
C62 C 0.0872(2) 0.6689(4) 0.0588(4) 0.073(4) Uani 1 1 d . . .
H62A H 0.1027 0.6590 0.0635 0.088 Uiso 1 1 calc R . .
C63 C 0.0787(2) 0.6780(4) 0.0139(4) 0.068(4) Uani 1 1 d . . .
H63A H 0.0886 0.6749 -0.0106 0.081 Uiso 1 1 calc R . .
C64 C 0.0566(3) 0.6905(5) 0.0095(4) 0.089(5) Uani 1 1 d . . .
H64A H 0.0504 0.6951 -0.0187 0.107 Uiso 1 1 calc R . .
C65 C 0.0426(2) 0.6969(4) 0.0458(5) 0.083(4) Uani 1 1 d . . .
H65A H 0.0272 0.7074 0.0420 0.100 Uiso 1 1 calc R . .
C66 C 0.05031(19) 0.6883(3) 0.0864(3) 0.051(3) Uani 1 1 d . . .
H66A H 0.0398 0.6917 0.1100 0.061 Uiso 1 1 calc R . .
C67 C 0.1052(2) 0.8593(4) 0.2083(4) 0.064(3) Uani 1 1 d . . .
C68 C 0.1009(3) 0.8548(4) 0.1658(4) 0.084(4) Uani 1 1 d . . .
H68A H 0.0994 0.8252 0.1552 0.101 Uiso 1 1 calc R . .
C69 C 0.0982(3) 0.8906(6) 0.1340(6) 0.122(6) Uani 1 1 d . . .
H69A H 0.0925 0.8868 0.1052 0.146 Uiso 1 1 calc R . .
C70 C 0.1053(3) 0.9324(6) 0.1527(6) 0.110(5) Uani 1 1 d . . .
H70A H 0.1063 0.9571 0.1335 0.132 Uiso 1 1 calc R . .
C71 C 0.1109(3) 0.9402(6) 0.1952(7) 0.120(6) Uani 1 1 d . . .
H71A H 0.1145 0.9693 0.2053 0.144 Uiso 1 1 calc R . .
C72 C 0.1110(2) 0.9035(4) 0.2232(5) 0.089(5) Uani 1 1 d . . .
H72A H 0.1149 0.9078 0.2529 0.107 Uiso 1 1 calc R . .
C73 C 0.15799(17) 0.5808(3) 0.5606(3) 0.043(2) Uani 1 1 d . . .
C74 C 0.16563(19) 0.6089(4) 0.5925(3) 0.051(3) Uani 1 1 d . . .
H74A H 0.1694 0.6388 0.5854 0.061 Uiso 1 1 calc R . .
C75 C 0.1679(2) 0.5946(4) 0.6352(4) 0.075(4) Uani 1 1 d . . .
H75A H 0.1735 0.6155 0.6559 0.090 Uiso 1 1 calc R . .
C76 C 0.1625(3) 0.5519(5) 0.6499(5) 0.085(4) Uani 1 1 d U . .
H76A H 0.1633 0.5435 0.6796 0.102 Uiso 1 1 calc R . .
C77 C 0.1562(3) 0.5235(5) 0.6180(5) 0.089(4) Uani 1 1 d U . .
H77A H 0.1540 0.4932 0.6260 0.106 Uiso 1 1 calc R . .
C78 C 0.1523(2) 0.5347(5) 0.5729(5) 0.091(4) Uani 1 1 d . . .
H78A H 0.1464 0.5137 0.5526 0.109 Uiso 1 1 calc R . .
C79 C 0.16106(19) 0.3919(4) 0.3989(4) 0.063(3) Uani 1 1 d . . .
C80 C 0.1870(2) 0.3787(5) 0.4005(6) 0.096(5) Uani 1 1 d . . .
H80A H 0.1991 0.3981 0.3914 0.116 Uiso 1 1 calc R . .
C81 C 0.1912(3) 0.3357(5) 0.4167(6) 0.113(6) Uani 1 1 d . . .
H81A H 0.2069 0.3282 0.4223 0.135 Uiso 1 1 calc R . .
C82 C 0.1755(3) 0.3043(6) 0.4249(7) 0.123(7) Uani 1 1 d . . .
H82A H 0.1801 0.2757 0.4349 0.148 Uiso 1 1 calc R . .
C83 C 0.1511(3) 0.3152(5) 0.4183(7) 0.130(8) Uani 1 1 d . . .
H83A H 0.1392 0.2935 0.4210 0.156 Uiso 1 1 calc R . .
C84 C 0.1467(2) 0.3583(5) 0.4078(7) 0.120(7) Uani 1 1 d . . .
H84A H 0.1307 0.3658 0.4067 0.143 Uiso 1 1 calc R . .
C85 C 0.04044(17) 0.4715(3) 0.4364(3) 0.045(2) Uani 1 1 d . . .
C86 C 0.0300(2) 0.4324(4) 0.4203(4) 0.061(3) Uani 1 1 d . . .
H86A H 0.0322 0.4268 0.3902 0.074 Uiso 1 1 calc R . .
C87 C 0.0182(3) 0.4040(5) 0.4406(5) 0.085(4) Uani 1 1 d . . .
H87A H 0.0138 0.3767 0.4275 0.102 Uiso 1 1 calc R . .
C88 C 0.0125(3) 0.4134(6) 0.4792(7) 0.107(5) Uani 1 1 d U . .
H88A H 0.0037 0.3921 0.4949 0.128 Uiso 1 1 calc R . .
C89 C 0.0187(3) 0.4554(7) 0.5014(7) 0.136(8) Uani 1 1 d . . .
H89A H 0.0128 0.4623 0.5295 0.163 Uiso 1 1 calc R . .
C90 C 0.0335(3) 0.4847(6) 0.4797(6) 0.118(6) Uani 1 1 d . . .
H90A H 0.0387 0.5117 0.4926 0.141 Uiso 1 1 calc R . .
C91 C 0.04732(15) 0.7164(3) 0.5262(3) 0.038(2) Uani 1 1 d . . .
C92 C 0.0319(2) 0.6874(4) 0.5470(4) 0.072(3) Uani 1 1 d . . .
H92A H 0.0319 0.6567 0.5398 0.086 Uiso 1 1 calc R . .
C93 C 0.0163(2) 0.7040(4) 0.5788(5) 0.085(4) Uani 1 1 d . . .
H93A H 0.0056 0.6845 0.5925 0.102 Uiso 1 1 calc R . .
C94 C 0.0169(2) 0.7487(4) 0.5896(4) 0.063(3) Uani 1 1 d . . .
H94A H 0.0065 0.7604 0.6106 0.075 Uiso 1 1 calc R . .
C95 C 0.03242(17) 0.7752(4) 0.5702(4) 0.056(3) Uani 1 1 d . . .
H95A H 0.0332 0.8057 0.5783 0.067 Uiso 1 1 calc R . .
C96 C 0.04739(16) 0.7591(3) 0.5386(3) 0.047(2) Uani 1 1 d . . .
H96A H 0.0580 0.7790 0.5254 0.057 Uiso 1 1 calc R . .
C1F C 0.2014(5) 0.8286(8) 0.4932(6) 0.0863(9) Uiso 0.50 1 d PD A -1
C2F C 0.2184(3) 0.8528(8) 0.5142(7) 0.0863(9) Uiso 0.50 1 d PD A -1
C3F C 0.2340(2) 0.8788(6) 0.4899(4) 0.0863(9) Uiso 0.50 1 d PD A -1
C4F C 0.2317(3) 0.8800(8) 0.4429(5) 0.0863(9) Uiso 0.50 1 d PD A -1
C5F C 0.2145(4) 0.8546(8) 0.4247(6) 0.0863(9) Uiso 0.50 1 d PD A -1
C6F C 0.1991(4) 0.8291(6) 0.4483(6) 0.0863(9) Uiso 0.50 1 d PD A -1
C7F C 0.1982(4) 0.7872(5) 0.5142(6) 0.0863(9) Uiso 0.50 1 d PD A -1
C8F C 0.1917(6) 0.7483(5) 0.4919(5) 0.0863(9) Uiso 0.50 1 d PD A -1
C9F C 0.1979(4) 0.7084(5) 0.5130(6) 0.0863(9) Uiso 0.50 1 d PD A -1
C10F C 0.2138(5) 0.7076(6) 0.5487(8) 0.0863(9) Uiso 0.50 1 d PD A -1
C11F C 0.2246(3) 0.7469(6) 0.5605(8) 0.0863(9) Uiso 0.50 1 d PD A -1
C12F C 0.2145(4) 0.7865(6) 0.5487(10) 0.0863(9) Uiso 0.50 1 d PD A -1
C13F C 0.1933(5) 0.7110(6) 0.4205(5) 0.0863(9) Uiso 0.50 1 d PD A -1
C14F C 0.2056(3) 0.7141(6) 0.3817(7) 0.0863(9) Uiso 0.50 1 d PD A -1
C15F C 0.2138(4) 0.7518(5) 0.3629(7) 0.0863(9) Uiso 0.50 1 d PD A -1
C16F C 0.1942(6) 0.7904(6) 0.4235(7) 0.0863(9) Uiso 0.50 1 d PD A -1
C17F C 0.2056(3) 0.7896(6) 0.3826(7) 0.0863(9) Uiso 0.50 1 d PD A -1
C18F C 0.1906(4) 0.7501(5) 0.4451(5) 0.0863(9) Uiso 0.50 1 d PD A -1
C19F C 0.2275(3) 0.8250(6) 0.5470(7) 0.0863(9) Uiso 0.50 1 d PD A -1
C20F C 0.2744(4) 0.7868(8) 0.3558(9) 0.0863(9) Uiso 0.50 1 d PD A -1
C21F C 0.2661(3) 0.8540(7) 0.5332(6) 0.0863(9) Uiso 0.50 1 d PD A -1
C22F C 0.2587(3) 0.8791(7) 0.4970(5) 0.0863(9) Uiso 0.50 1 d PD A -1
C23F C 0.2538(3) 0.8807(8) 0.4225(5) 0.0863(9) Uiso 0.50 1 d PD A -1
C24F C 0.2708(3) 0.8800(7) 0.4561(5) 0.0863(9) Uiso 0.50 1 d PD A -1
C25F C 0.2186(3) 0.8291(9) 0.3866(8) 0.0863(9) Uiso 0.50 1 d PD A -1
C26F C 0.2574(3) 0.8552(8) 0.3853(6) 0.0863(9) Uiso 0.50 1 d PD A -1
C27F C 0.2272(3) 0.6653(8) 0.5426(7) 0.0863(9) Uiso 0.50 1 d PD A -1
C28F C 0.2513(3) 0.8245(7) 0.5557(8) 0.0863(9) Uiso 0.50 1 d PD A -1
C29F C 0.2192(3) 0.6420(7) 0.5058(6) 0.0863(9) Uiso 0.50 1 d PD A -1
C30F C 0.2014(4) 0.6694(6) 0.4867(5) 0.0863(9) Uiso 0.50 1 d PD A -1
C31F C 0.2401(3) 0.8297(5) 0.3636(8) 0.0863(9) Uiso 0.50 1 d PD A -1
C32F C 0.2792(5) 0.8322(11) 0.3808(9) 0.0863(9) Uiso 0.50 1 d PD A -1
C33F C 0.2953(4) 0.8321(7) 0.4125(5) 0.0863(9) Uiso 0.50 1 d PD A -1
C34F C 0.2380(3) 0.7513(5) 0.3476(8) 0.0863(9) Uiso 0.50 1 d PD A -1
C35F C 0.2511(3) 0.7907(7) 0.3468(14) 0.0863(9) Uiso 0.50 1 d PD A -1
C1' C 0.2867(3) 0.6642(6) 0.5215(7) 0.0863(9) Uiso 0.50 1 d PD A -1
C2' C 0.2658(3) 0.6374(7) 0.5282(6) 0.0863(9) Uiso 0.50 1 d PD A -1
C3' C 0.2576(2) 0.6153(6) 0.4913(5) 0.0863(9) Uiso 0.50 1 d PD A -1
C4' C 0.2690(3) 0.6185(10) 0.4499(6) 0.0863(9) Uiso 0.50 1 d PD A -1
C5' C 0.2894(3) 0.6428(8) 0.4466(6) 0.0863(9) Uiso 0.50 1 d PD A -1
C6' C 0.2977(5) 0.6669(7) 0.4812(7) 0.0863(9) Uiso 0.50 1 d PD A -1
C7' C 0.3059(5) 0.7455(4) 0.4928(5) 0.0863(9) Uiso 0.50 1 d PD A -1
C8' C 0.3087(4) 0.7865(5) 0.4718(6) 0.0863(9) Uiso 0.50 1 d PD A -1
C9' C 0.2843(6) 0.7832(7) 0.5479(9) 0.0863(9) Uiso 0.50 1 d PD A -1
C10' C 0.2617(3) 0.7826(6) 0.5661(9) 0.0863(9) Uiso 0.50 1 d PD A -1
C11' C 0.2471(5) 0.7461(10) 0.5752(7) 0.0863(9) Uiso 0.50 1 d PD A -1
C12' C 0.2947(4) 0.7437(6) 0.5332(7) 0.0863(9) Uiso 0.50 1 d PD A -1
C13' C 0.3067(6) 0.7886(6) 0.4259(6) 0.0863(9) Uiso 0.50 1 d PD A -1
C14' C 0.2744(3) 0.7116(6) 0.3550(8) 0.0863(9) Uiso 0.50 1 d PD A -1
C15' C 0.2873(4) 0.7499(6) 0.3656(10) 0.0863(9) Uiso 0.50 1 d PD A -1
C16' C 0.3042(4) 0.7493(6) 0.4002(6) 0.0863(9) Uiso 0.50 1 d PD A -1
C17' C 0.3079(5) 0.7065(6) 0.4676(6) 0.0863(9) Uiso 0.50 1 d PD A -1
C18' C 0.3066(5) 0.7086(6) 0.4226(6) 0.0863(9) Uiso 0.50 1 d PD A -1
C19' C 0.2843(4) 0.7043(7) 0.5465(9) 0.0863(9) Uiso 0.50 1 d PD A -1
C20' C 0.2498(3) 0.6611(7) 0.5550(7) 0.0863(9) Uiso 0.50 1 d PD A -1
C21' C 0.1985(4) 0.6705(7) 0.4424(6) 0.0863(9) Uiso 0.50 1 d PD A -1
C22' C 0.2135(3) 0.6443(7) 0.4161(6) 0.0863(9) Uiso 0.50 1 d PD A -1
C23' C 0.2335(3) 0.6161(7) 0.4794(5) 0.0863(9) Uiso 0.50 1 d PD A -1
C24' C 0.2534(2) 0.6205(8) 0.4141(5) 0.0863(9) Uiso 0.50 1 d PD A -1
C25' C 0.2308(3) 0.6171(8) 0.4332(5) 0.0863(9) Uiso 0.50 1 d PD A -1
C26' C 0.2946(4) 0.6688(7) 0.4110(7) 0.0863(9) Uiso 0.50 1 d PD A -1
C27' C 0.2564(3) 0.6482(8) 0.3781(7) 0.0863(9) Uiso 0.50 1 d PD A -1
C28' C 0.2858(4) 0.8250(6) 0.5259(6) 0.0863(9) Uiso 0.50 1 d PD A -1
C29' C 0.2611(4) 0.7041(7) 0.5636(9) 0.0863(9) Uiso 0.50 1 d PD A -1
C30' C 0.2995(5) 0.8266(6) 0.4894(6) 0.0863(9) Uiso 0.50 1 d PD A -1
C31' C 0.2787(4) 0.6709(8) 0.3767(8) 0.0863(9) Uiso 0.50 1 d PD A -1
C32' C 0.2390(3) 0.6769(7) 0.3606(8) 0.0863(9) Uiso 0.50 1 d PD A -1
C33' C 0.2179(4) 0.6751(7) 0.3830(11) 0.0863(9) Uiso 0.50 1 d PD A -1
C34' C 0.2913(4) 0.8544(7) 0.4532(5) 0.0863(9) Uiso 0.50 1 d PD A -1
C35' C 0.2503(3) 0.7125(7) 0.3455(13) 0.0863(9) Uiso 0.50 1 d PD A -1

loop_
_atom_site_aniso_label
_atom_site_aniso_U_11
_atom_site_aniso_U_22
_atom_site_aniso_U_33
_atom_site_aniso_U_23
_atom_site_aniso_U_13
_atom_site_aniso_U_12
Mn1 0.0384(8) 0.0266(7) 0.0341(8) -0.0009(6) -0.0011(6) 0.0022(6)
Mn2 0.0380(8) 0.0265(7) 0.0368(9) -0.0023(6) -0.0014(7) 0.0019(6)
Mn3 0.0350(8) 0.0270(7) 0.0353(8) -0.0007(6) -0.0026(6) 0.0024(6)
Mn4 0.0396(8) 0.0254(7) 0.0374(9) -0.0020(6) -0.0040(7) -0.0005(6)
S1 0.0419(13) 0.0270(12) 0.0373(14) -0.0045(10) -0.0019(11) 0.0024(10)
S2 0.0338(13) 0.0402(14) 0.0378(15) -0.0081(11) -0.0023(11) 0.0025(10)
S3 0.0437(14) 0.0244(11) 0.0366(14) -0.0040(10) -0.0084(11) 0.0014(10)
S4 0.0403(14) 0.0310(12) 0.0430(15) -0.0024(11) -0.0044(11) 0.0030(10)
S5 0.0328(12) 0.0223(11) 0.0358(14) -0.0014(9) -0.0051(10) -0.0005(9)
S6 0.0358(13) 0.0290(12) 0.0447(15) -0.0024(10) -0.0062(11) 0.0052(10)
S7 0.0417(13) 0.0272(12) 0.0413(15) -0.0058(10) -0.0066(11) -0.0063(10)
S8 0.0374(13) 0.0293(12) 0.0415(15) -0.0046(10) -0.0071(11) 0.0024(10)
O1 0.044(4) 0.021(3) 0.042(4) -0.007(3) 0.006(3) -0.001(3)
O2 0.039(3) 0.023(3) 0.038(4) 0.002(3) 0.003(3) 0.006(3)
O3 0.044(4) 0.025(3) 0.043(4) 0.001(3) -0.008(3) 0.003(3)
O4 0.036(3) 0.022(3) 0.048(4) 0.007(3) -0.013(3) 0.003(2)
O5 0.037(3) 0.019(3) 0.023(3) 0.001(2) -0.002(3) 0.003(2)
O6 0.040(3) 0.022(3) 0.043(4) -0.005(3) -0.007(3) -0.001(3)
O7 0.029(3) 0.024(3) 0.038(4) -0.007(3) -0.003(3) -0.004(2)
O8 0.033(3) 0.018(3) 0.034(4) 0.002(2) -0.004(3) -0.008(2)
C1 0.032(5) 0.060(7) 0.016(5) 0.009(4) -0.001(4) 0.000(5)
C2 0.035(5) 0.021(5) 0.038(6) -0.001(4) -0.002(4) -0.013(4)
C3 0.047(6) 0.049(6) 0.040(6) 0.001(5) -0.011(5) -0.001(5)
C4 0.040(5) 0.033(5) 0.044(6) -0.004(4) -0.011(5) -0.001(4)
C5 0.044(6) 0.065(7) 0.041(6) -0.012(5) -0.004(5) 0.003(5)
C6 0.042(5) 0.042(6) 0.028(5) -0.005(4) -0.011(4) -0.007(4)
C7 0.042(6) 0.047(6) 0.036(6) -0.004(5) -0.009(5) 0.003(5)
C8 0.027(5) 0.046(6) 0.044(6) -0.013(4) 0.007(4) 0.001(4)
C9 0.028(5) 0.096(8) 0.031(6) -0.015(6) 0.000(4) -0.002(5)
C10 0.052(7) 0.094(9) 0.059(8) -0.010(7) 0.007(6) -0.022(6)
C11 0.057(7) 0.078(8) 0.025(5) -0.014(5) -0.002(5) 0.002(6)
C12 0.033(5) 0.042(5) 0.038(6) -0.017(4) 0.003(4) -0.007(4)
C13 0.023(4) 0.028(5) 0.030(5) 0.015(4) -0.004(4) -0.011(4)
C14 0.034(5) 0.023(4) 0.039(6) 0.000(4) -0.001(4) 0.002(4)
C15 0.046(5) 0.026(5) 0.029(5) -0.018(4) 0.007(4) -0.002(4)
C16 0.063(6) 0.030(5) 0.025(5) -0.002(4) -0.008(5) -0.005(4)
C17 0.042(5) 0.015(4) 0.044(6) -0.001(4) -0.008(4) -0.001(4)
C18 0.032(5) 0.015(4) 0.046(6) -0.008(4) -0.003(4) -0.002(3)
C19 0.052(6) 0.035(5) 0.031(6) -0.004(4) -0.004(5) 0.022(5)
C20 0.057(6) 0.025(5) 0.032(6) 0.000(4) 0.000(5) 0.002(4)
C21 0.053(6) 0.025(5) 0.046(6) -0.001(4) -0.017(5) 0.010(4)
C22 0.061(6) 0.026(5) 0.041(6) 0.013(4) -0.005(5) -0.002(4)
C23 0.038(5) 0.029(5) 0.056(7) -0.002(4) -0.010(5) 0.000(4)
C24 0.032(4) 0.013(4) 0.047(5) -0.012(4) -0.006(4) 0.001(3)
C25 0.035(5) 0.027(5) 0.042(6) -0.001(4) 0.006(4) -0.002(4)
C26 0.023(4) 0.032(5) 0.030(5) -0.004(4) -0.014(4) 0.012(4)
C27 0.043(6) 0.040(6) 0.052(7) -0.011(5) -0.001(5) 0.003(5)
C28 0.053(7) 0.030(5) 0.074(9) 0.010(5) -0.009(6) -0.013(5)
C29 0.069(7) 0.024(5) 0.041(6) -0.003(4) -0.002(5) 0.001(5)
C30 0.031(5) 0.041(6) 0.038(6) -0.004(4) -0.012(4) 0.000(4)
C31 0.059(6) 0.023(5) 0.029(5) -0.006(4) 0.004(5) 0.000(4)
C32 0.024(5) 0.045(6) 0.039(6) -0.015(4) -0.007(4) 0.005(4)
C33 0.057(6) 0.030(5) 0.047(7) 0.003(4) -0.020(5) 0.006(5)
C34 0.045(6) 0.031(5) 0.061(7) 0.012(5) 0.004(5) 0.007(4)
C35 0.053(7) 0.021(5) 0.081(8) 0.009(5) -0.003(6) 0.003(4)
C36 0.055(6) 0.027(5) 0.044(6) -0.007(4) -0.002(5) -0.003(4)
C37 0.033(5) 0.026(5) 0.028(5) -0.010(4) -0.005(4) -0.005(4)
C38 0.032(5) 0.043(6) 0.034(6) 0.002(4) -0.012(4) -0.012(4)
C39 0.046(6) 0.033(5) 0.028(5) 0.008(4) -0.009(4) -0.004(4)
C40 0.055(6) 0.052(6) 0.019(5) -0.004(4) 0.000(5) -0.016(5)
C41 0.043(5) 0.041(5) 0.030(5) -0.006(4) 0.011(4) -0.016(4)
C42 0.031(5) 0.030(5) 0.043(6) -0.006(4) -0.009(4) 0.008(4)
C43 0.027(5) 0.013(4) 0.042(6) 0.004(4) 0.012(4) 0.004(3)
C44 0.035(5) 0.021(4) 0.043(6) 0.002(4) -0.005(4) 0.004(4)
C45 0.036(5) 0.031(5) 0.047(6) 0.004(4) 0.002(5) -0.003(4)
C46 0.035(5) 0.024(4) 0.041(5) 0.003(4) -0.008(4) -0.009(4)
C47 0.040(5) 0.028(4) 0.029(5) -0.002(4) -0.003(4) 0.003(4)
C48 0.041(5) 0.028(4) 0.027(5) -0.005(4) 0.003(4) 0.006(4)
C49 0.038(6) 0.041(6) 0.057(7) 0.003(5) -0.003(5) -0.005(5)
C50 0.049(6) 0.056(7) 0.050(7) 0.016(5) -0.001(5) 0.005(5)
C51 0.067(8) 0.065(8) 0.095(11) 0.036(8) -0.010(8) -0.026(7)
C52 0.047(7) 0.112(12) 0.074(10) 0.022(9) 0.011(7) -0.004(7)
C53 0.100(11) 0.080(10) 0.082(11) 0.012(8) 0.002(9) -0.003(8)
C54 0.061(7) 0.074(8) 0.058(8) -0.001(6) 0.021(6) -0.004(6)
C55 0.088(7) 0.100(8) 0.076(7) 0.002(6) 0.006(6) -0.006(7)
C56 0.120(9) 0.138(9) 0.106(9) -0.007(8) -0.003(8) -0.031(8)
C57 0.218(15) 0.218(15) 0.205(15) -0.006(10) 0.005(10) -0.018(10)
C58 0.178(12) 0.187(12) 0.180(12) -0.010(9) 0.019(9) -0.027(8)
C59 0.163(11) 0.167(11) 0.149(11) -0.010(9) 0.003(9) -0.027(8)
C60 0.117(9) 0.131(9) 0.090(8) -0.021(8) 0.007(7) -0.022(8)
C61 0.060(7) 0.046(6) 0.042(6) -0.003(5) 0.007(5) -0.010(5)
C62 0.070(8) 0.079(9) 0.071(10) 0.010(7) 0.000(7) 0.019(7)
C63 0.068(8) 0.076(9) 0.060(8) 0.023(7) -0.004(7) 0.008(7)
C64 0.113(12) 0.119(12) 0.035(7) 0.024(7) 0.013(8) 0.033(9)
C65 0.069(8) 0.084(9) 0.097(12) 0.003(8) -0.039(8) 0.004(7)
C66 0.057(7) 0.054(6) 0.042(6) 0.003(5) -0.007(5) 0.013(5)
C67 0.081(8) 0.054(7) 0.057(8) 0.011(6) -0.019(6) -0.003(6)
C68 0.136(13) 0.051(7) 0.066(9) 0.002(6) -0.020(9) 0.003(8)
C69 0.124(14) 0.113(14) 0.128(16) 0.027(12) -0.017(12) -0.008(11)
C70 0.156(16) 0.083(11) 0.090(13) 0.020(9) -0.023(12) -0.016(11)
C71 0.148(17) 0.092(12) 0.121(16) 0.016(11) -0.021(13) -0.012(11)
C72 0.096(10) 0.064(9) 0.109(12) 0.034(8) -0.027(9) -0.020(7)
C73 0.048(6) 0.042(5) 0.038(6) -0.005(5) 0.000(5) 0.000(4)
C74 0.065(7) 0.051(6) 0.036(6) 0.002(5) -0.003(5) 0.007(5)
C75 0.110(11) 0.071(9) 0.043(8) -0.017(6) -0.005(7) 0.022(8)
C76 0.119(12) 0.077(9) 0.059(9) 0.017(7) -0.028(8) -0.014(8)
C77 0.096(10) 0.084(9) 0.085(11) 0.018(7) -0.009(8) 0.009(8)
C78 0.089(10) 0.095(10) 0.088(11) 0.027(9) 0.003(8) 0.000(8)
C79 0.047(6) 0.060(7) 0.083(9) -0.002(6) -0.021(6) 0.007(6)
C80 0.070(9) 0.070(9) 0.149(14) 0.017(9) -0.019(9) 0.009(7)
C81 0.122(13) 0.052(8) 0.164(17) 0.000(10) -0.024(12) 0.014(9)
C82 0.118(14) 0.071(10) 0.18(2) 0.026(11) -0.026(13) 0.003(10)
C83 0.100(12) 0.057(9) 0.23(2) 0.051(11) -0.046(14) -0.003(8)
C84 0.043(7) 0.086(10) 0.23(2) 0.074(12) -0.051(10) -0.010(7)
C85 0.049(6) 0.040(6) 0.048(7) 0.001(5) -0.001(5) 0.001(5)
C86 0.066(8) 0.060(8) 0.059(8) 0.010(6) -0.004(6) -0.005(6)
C87 0.094(11) 0.077(10) 0.084(11) -0.008(8) 0.011(9) -0.025(8)
C88 0.106(9) 0.093(8) 0.121(9) 0.019(8) -0.002(8) -0.020(7)
C89 0.136(16) 0.148(18) 0.124(16) 0.037(14) 0.071(13) 0.045(14)
C90 0.127(15) 0.119(14) 0.107(14) 0.036(11) 0.035(12) 0.013(11)
C91 0.027(5) 0.049(6) 0.039(6) -0.008(5) 0.002(4) -0.006(4)
C92 0.081(9) 0.065(8) 0.070(9) -0.004(6) 0.014(7) 0.017(7)
C93 0.077(9) 0.078(9) 0.100(11) 0.011(8) 0.034(8) -0.015(7)
C94 0.074(8) 0.071(8) 0.044(7) -0.013(6) 0.024(6) 0.000(6)
C95 0.047(6) 0.061(7) 0.059(7) -0.011(6) 0.001(6) -0.008(5)
C96 0.038(5) 0.053(6) 0.050(6) -0.005(5) 0.005(5) 0.004(5)

loop_
_atom_type_symbol
_atom_type_description
_atom_type_scat_dispersion_real
_atom_type_scat_dispersion_imag
_atom_type_scat_source
C C 0.0033 0.0016 'International Tables Vol C Tables 4.2.6.8 and 6.1.1.4'
H H 0.0000 0.0000 'International Tables Vol C Tables 4.2.6.8 and 6.1.1.4'
O O 0.0106 0.0060 'International Tables Vol C Tables 4.2.6.8 and 6.1.1.4'
S S 0.1246 0.1234 'International Tables Vol C Tables 4.2.6.8 and 6.1.1.4'
Mn Mn 0.3368 0.7283 'International Tables Vol C Tables 4.2.6.8 and 6.1.1.4'

loop_
_geom_angle_atom_site_label_1
_geom_angle_atom_site_label_2
_geom_angle_atom_site_label_3
_geom_angle
_geom_angle_site_symmetry_1
_geom_angle_site_symmetry_3
_geom_angle_publ_flag
O5 Mn1 O4 144.5(2) . . ?
O5 Mn1 O1 72.7(2) . . ?
O4 Mn1 O1 93.7(2) . . ?
O5 Mn1 O8 87.2(2) . . ?
O4 Mn1 O8 72.6(2) . . ?
O1 Mn1 O8 122.6(2) . . ?
O5 Mn1 S5 76.92(16) . . ?
O4 Mn1 S5 123.45(18) . . ?
O1 Mn1 S5 142.77(18) . . ?
O8 Mn1 S5 75.97(16) . . ?
O5 Mn1 S1 128.35(17) . . ?
O4 Mn1 S1 75.84(16) . . ?
O1 Mn1 S1 74.85(16) . . ?
O8 Mn1 S1 144.47(16) . . ?
S5 Mn1 S1 109.58(8) . . ?
O5 Mn2 O2 144.4(2) . . ?
O5 Mn2 O1 72.6(2) . . ?
O2 Mn2 O1 93.3(2) . . ?
O5 Mn2 O6 88.2(2) . . ?
O2 Mn2 O6 72.5(2) . . ?
O1 Mn2 O6 123.7(2) . . ?
O5 Mn2 S6 75.42(16) . . ?
O2 Mn2 S6 125.14(16) . . ?
O1 Mn2 S6 141.52(18) . . ?
O6 Mn2 S6 75.49(16) . . ?
O5 Mn2 S2 128.30(17) . . ?
O2 Mn2 S2 76.09(17) . . ?
O1 Mn2 S2 75.69(17) . . ?
O6 Mn2 S2 143.51(17) . . ?
S6 Mn2 S2 109.46(9) . . ?
O7 Mn3 O2 144.7(2) . . ?
O7 Mn3 O3 72.1(2) . . ?
O2 Mn3 O3 93.3(2) . . ?
O7 Mn3 O6 88.3(2) . . ?
O2 Mn3 O6 72.8(2) . . ?
O3 Mn3 O6 123.0(2) . . ?
O7 Mn3 S7 76.45(16) . . ?
O2 Mn3 S7 124.12(16) . . ?
O3 Mn3 S7 142.62(18) . . ?
O6 Mn3 S7 74.82(15) . . ?
O7 Mn3 S3 127.61(17) . . ?
O2 Mn3 S3 75.49(18) . . ?
O3 Mn3 S3 74.91(18) . . ?
O6 Mn3 S3 144.13(17) . . ?
S7 Mn3 S3 110.88(8) . . ?
O7 Mn4 O4 145.1(2) . . ?
O7 Mn4 O8 88.9(2) . . ?
O4 Mn4 O8 73.1(2) . . ?
O7 Mn4 O3 72.2(2) . . ?
O4 Mn4 O3 92.9(2) . . ?
O8 Mn4 O3 123.6(2) . . ?
O7 Mn4 S8 77.05(17) . . ?
O4 Mn4 S8 124.53(19) . . ?
O8 Mn4 S8 75.90(16) . . ?
O3 Mn4 S8 142.50(17) . . ?
O7 Mn4 S4 127.77(18) . . ?
O4 Mn4 S4 75.37(16) . . ?
O8 Mn4 S4 143.33(15) . . ?
O3 Mn4 S4 75.87(17) . . ?
S8 Mn4 S4 108.21(8) . . ?
C2 S1 C24 102.2(4) . . ?
C2 S1 Mn1 96.7(3) . . ?
C24 S1 Mn1 95.1(3) . . ?
C6 S2 C8 98.1(4) . . ?
C6 S2 Mn2 96.4(3) . . ?
C8 S2 Mn2 94.5(3) . . ?
C12 S3 C14 102.3(4) . . ?
C12 S3 Mn3 96.1(3) . . ?
C14 S3 Mn3 94.0(3) . . ?
C20 S4 C18 100.4(4) . . ?
C20 S4 Mn4 95.5(3) . . ?
C18 S4 Mn4 94.8(3) . . ?
C48 S5 C26 103.0(4) . . ?
C48 S5 Mn1 93.3(3) . . ?
C26 S5 Mn1 94.3(3) . . ?
C32 S6 C30 101.4(4) . . ?
C32 S6 Mn2 93.6(3) . . ?
C30 S6 Mn2 95.7(3) . . ?
C36 S7 C38 102.4(4) . . ?
C36 S7 Mn3 94.6(3) . . ?
C38 S7 Mn3 93.0(3) . . ?
C44 S8 C42 103.8(4) . . ?
C44 S8 Mn4 93.3(3) . . ?
C42 S8 Mn4 94.5(3) . . ?
C1 O1 Mn2 125.4(5) . . ?
C1 O1 Mn1 124.8(5) . . ?
Mn2 O1 Mn1 100.1(2) . . ?
C7 O2 Mn3 128.1(6) . . ?
C7 O2 Mn2 125.6(6) . . ?
Mn3 O2 Mn2 102.0(3) . . ?
C13 O3 Mn4 125.3(5) . . ?
C13 O3 Mn3 124.5(5) . . ?
Mn4 O3 Mn3 99.8(3) . . ?
C19 O4 Mn1 126.1(6) . . ?
C19 O4 Mn4 127.4(6) . . ?
Mn1 O4 Mn4 101.7(2) . . ?
C25 O5 Mn1 125.9(5) . . ?
C25 O5 Mn2 127.2(5) . . ?
Mn1 O5 Mn2 103.7(2) . . ?
C31 O6 Mn3 122.1(5) . . ?
C31 O6 Mn2 118.2(6) . . ?
Mn3 O6 Mn2 98.3(2) . . ?
C37 O7 Mn3 125.7(5) . . ?
C37 O7 Mn4 125.3(5) . . ?
Mn3 O7 Mn4 104.6(3) . . ?
C43 O8 Mn4 119.0(5) . . ?
C43 O8 Mn1 117.6(5) . . ?
Mn4 O8 Mn1 98.5(2) . . ?
O1 C1 C2 122.3(8) . . ?
O1 C1 C6 119.9(9) . . ?
C2 C1 C6 117.7(8) . . ?
C3 C2 C1 122.7(9) . . ?
C3 C2 S1 118.7(7) . . ?
C1 C2 S1 118.6(6) . . ?
C2 C3 C4 122.2(9) . . ?
C2 C3 H3A 118.9 . . ?
C4 C3 H3A 118.9 . . ?
C5 C4 C49 124.1(9) . . ?
C5 C4 C3 114.2(9) . . ?
C49 C4 C3 121.6(9) . . ?
C4 C5 C6 124.6(10) . . ?
C4 C5 H5A 117.7 . . ?
C6 C5 H5A 117.7 . . ?
C5 C6 C1 118.2(9) . . ?
C5 C6 S2 121.7(8) . . ?
C1 C6 S2 120.1(7) . . ?
O2 C7 C8 122.3(9) . . ?
O2 C7 C12 120.5(8) . . ?
C8 C7 C12 117.1(9) . . ?
C7 C8 C9 121.9(9) . . ?
C7 C8 S2 120.2(8) . . ?
C9 C8 S2 117.9(7) . . ?
C10 C9 C8 120.2(9) . . ?
C10 C9 H9A 119.9 . . ?
C8 C9 H9A 119.9 . . ?
C9 C10 C11 120.1(11) . . ?
C9 C10 C55 121.7(10) . . ?
C11 C10 C55 118.1(11) . . ?
C12 C11 C10 121.0(10) . . ?
C12 C11 H11A 119.5 . . ?
C10 C11 H11A 119.5 . . ?
C11 C12 C7 119.5(8) . . ?
C11 C12 S3 121.7(7) . . ?
C7 C12 S3 118.8(7) . . ?
C14 C13 O3 121.1(8) . . ?
C14 C13 C18 118.4(8) . . ?
O3 C13 C18 120.3(8) . . ?
C13 C14 C15 121.1(7) . . ?
C13 C14 S3 122.3(7) . . ?
C15 C14 S3 116.6(6) . . ?
C16 C15 C14 119.6(8) . . ?
C16 C15 H15A 120.2 . . ?
C14 C15 H15A 120.2 . . ?
C15 C16 C17 117.5(8) . . ?
C15 C16 C61 122.0(8) . . ?
C17 C16 C61 120.4(9) . . ?
C16 C17 C18 122.1(8) . . ?
C16 C17 H17A 118.9 . . ?
C18 C17 H17A 118.9 . . ?
C13 C18 C17 120.9(8) . . ?
C13 C18 S4 120.9(7) . . ?
C17 C18 S4 118.2(6) . . ?
O4 C19 C24 123.4(9) . . ?
O4 C19 C20 119.2(9) . . ?
C24 C19 C20 117.3(9) . . ?
C21 C20 C19 120.0(9) . . ?
C21 C20 S4 119.2(8) . . ?
C19 C20 S4 120.7(7) . . ?
C22 C21 C20 121.3(9) . . ?
C22 C21 H21A 119.3 . . ?
C20 C21 H21A 119.3 . . ?
C21 C22 C23 118.0(8) . . ?
C21 C22 C67 122.0(9) . . ?
C23 C22 C67 119.9(9) . . ?
C24 C23 C22 120.0(8) . . ?
C24 C23 H23A 120.0 . . ?
C22 C23 H23A 120.0 . . ?
C23 C24 C19 123.3(9) . . ?
C23 C24 S1 118.4(7) . . ?
C19 C24 S1 118.0(7) . . ?
O5 C25 C26 123.3(8) . . ?
O5 C25 C30 123.7(8) . . ?
C26 C25 C30 112.9(8) . . ?
C27 C26 C25 123.9(8) . . ?
C27 C26 S5 118.9(7) . . ?
C25 C26 S5 116.9(7) . . ?
C26 C27 C28 122.6(10) . . ?
C26 C27 H27A 118.7 . . ?
C28 C27 H27A 118.7 . . ?
C27 C28 C73 122.0(11) . . ?
C27 C28 C29 117.7(10) . . ?
C73 C28 C29 120.3(9) . . ?
C30 C29 C28 118.5(9) . . ?
C30 C29 H29A 120.8 . . ?
C28 C29 H29A 120.8 . . ?
C29 C30 C25 124.2(9) . . ?
C29 C30 S6 119.8(7) . . ?
C25 C30 S6 114.9(7) . . ?
O6 C31 C32 125.5(8) . . ?
O6 C31 C36 119.6(9) . . ?
C32 C31 C36 114.8(8) . . ?
C33 C32 C31 121.1(8) . . ?
C33 C32 S6 122.1(7) . . ?
C31 C32 S6 116.7(7) . . ?
C34 C33 C32 123.4(9) . . ?
C34 C33 H33A 118.3 . . ?
C32 C33 H33A 118.3 . . ?
C35 C34 C33 117.2(9) . . ?
C35 C34 C79 120.5(9) . . ?
C33 C34 C79 122.0(10) . . ?
C34 C35 C36 125.7(9) . . ?
C34 C35 H35A 117.2 . . ?
C36 C35 H35A 117.2 . . ?
C35 C36 C31 117.3(9) . . ?
C35 C36 S7 124.2(7) . . ?
C31 C36 S7 118.5(7) . . ?
O7 C37 C38 121.1(8) . . ?
O7 C37 C42 123.0(8) . . ?
C38 C37 C42 115.5(8) . . ?
C37 C38 C39 120.7(9) . . ?
C37 C38 S7 120.8(7) . . ?
C39 C38 S7 118.2(7) . . ?
C40 C39 C38 119.7(9) . . ?
C40 C39 H39A 120.2 . . ?
C38 C39 H39A 120.2 . . ?
C39 C40 C41 122.0(9) . . ?
C39 C40 C85 118.1(9) . . ?
C41 C40 C85 119.7(9) . . ?
C42 C41 C40 118.3(9) . . ?
C42 C41 H41A 120.9 . . ?
C40 C41 H41A 120.9 . . ?
C41 C42 C37 123.8(8) . . ?
C41 C42 S8 119.0(7) . . ?
C37 C42 S8 116.9(7) . . ?
O8 C43 C48 123.3(7) . . ?
O8 C43 C44 121.3(8) . . ?
C48 C43 C44 115.4(8) . . ?
C45 C44 C43 122.7(8) . . ?
C45 C44 S8 118.8(7) . . ?
C43 C44 S8 118.3(7) . . ?
C44 C45 C46 121.3(8) . . ?
C44 C45 H45A 119.4 . . ?
C46 C45 H45A 119.4 . . ?
C47 C46 C45 115.1(8) . . ?
C47 C46 C91 123.1(8) . . ?
C45 C46 C91 121.5(8) . . ?
C46 C47 C48 124.9(8) . . ?
C46 C47 H47A 117.6 . . ?
C48 C47 H47A 117.6 . . ?
C47 C48 C43 120.4(8) . . ?
C47 C48 S5 121.4(7) . . ?
C43 C48 S5 118.0(6) . . ?
C50 C49 C54 115.1(10) . . ?
C50 C49 C4 124.2(10) . . ?
C54 C49 C4 120.5(10) . . ?
C49 C50 C51 121.8(12) . . ?
C49 C50 H50A 119.1 . . ?
C51 C50 H50A 119.1 . . ?
C52 C51 C50 123.4(13) . . ?
C52 C51 H51A 118.3 . . ?
C50 C51 H51A 118.3 . . ?
C51 C52 C53 120.4(13) . . ?
C51 C52 H52A 119.8 . . ?
C53 C52 H52A 119.8 . . ?
C52 C53 C54 112.9(13) . . ?
C52 C53 H53A 123.6 . . ?
C54 C53 H53A 123.6 . . ?
C49 C54 C53 126.1(12) . . ?
C49 C54 H54A 117.0 . . ?
C53 C54 H54A 117.0 . . ?
C60 C55 C56 119.5(15) . . ?
C60 C55 C10 124.0(14) . . ?
C56 C55 C10 116.2(13) . . ?
C55 C56 C57 120.5(19) . . ?
C55 C56 H56A 119.8 . . ?
C57 C56 H56A 119.8 . . ?
C58 C57 C56 115(2) . . ?
C58 C57 H57A 122.6 . . ?
C56 C57 H57A 122.6 . . ?
C59 C58 C57 120(3) . . ?
C59 C58 H58A 119.9 . . ?
C57 C58 H58A 119.9 . . ?
C58 C59 C60 126(3) . . ?
C58 C59 H59A 117.1 . . ?
C60 C59 H59A 117.1 . . ?
C55 C60 C59 118.5(18) . . ?
C55 C60 H60A 120.7 . . ?
C59 C60 H60A 120.7 . . ?
C66 C61 C62 117.8(10) . . ?
C66 C61 C16 124.3(10) . . ?
C62 C61 C16 117.8(10) . . ?
C61 C62 C63 119.2(11) . . ?
C61 C62 H62A 120.4 . . ?
C63 C62 H62A 120.4 . . ?
C64 C63 C62 117.4(12) . . ?
C64 C63 H63A 121.3 . . ?
C62 C63 H63A 121.3 . . ?
C63 C64 C65 120.9(13) . . ?
C63 C64 H64A 119.6 . . ?
C65 C64 H64A 119.6 . . ?
C66 C65 C64 121.5(12) . . ?
C66 C65 H65A 119.2 . . ?
C64 C65 H65A 119.2 . . ?
C61 C66 C65 123.2(12) . . ?
C61 C66 H66A 118.4 . . ?
C65 C66 H66A 118.4 . . ?
C68 C67 C72 116.6(11) . . ?
C68 C67 C22 122.5(11) . . ?
C72 C67 C22 120.8(11) . . ?
C67 C68 C69 126.9(14) . . ?
C67 C68 H68A 116.6 . . ?
C69 C68 H68A 116.6 . . ?
C70 C69 C68 109.9(16) . . ?
C70 C69 H69A 125.0 . . ?
C68 C69 H69A 125.0 . . ?
C71 C70 C69 126.9(17) . . ?
C71 C70 H70A 116.6 . . ?
C69 C70 H70A 116.6 . . ?
C70 C71 C72 117.0(17) . . ?
C70 C71 H71A 121.5 . . ?
C72 C71 H71A 121.5 . . ?
C71 C72 C67 121.8(15) . . ?
C71 C72 H72A 119.1 . . ?
C67 C72 H72A 119.1 . . ?
C74 C73 C28 121.7(9) . . ?
C74 C73 C78 117.8(10) . . ?
C28 C73 C78 120.5(10) . . ?
C73 C74 C75 121.2(11) . . ?
C73 C74 H74A 119.4 . . ?
C75 C74 H74A 119.4 . . ?
C74 C75 C76 124.8(12) . . ?
C74 C75 H75A 117.6 . . ?
C76 C75 H75A 117.6 . . ?
C77 C76 C75 113.9(13) . . ?
C77 C76 H76A 123.1 . . ?
C75 C76 H76A 123.1 . . ?
C76 C77 C78 126.4(14) . . ?
C76 C77 H77A 116.8 . . ?
C78 C77 H77A 116.8 . . ?
C77 C78 C73 115.6(14) . . ?
C77 C78 H78A 122.2 . . ?
C73 C78 H78A 122.2 . . ?
C84 C79 C34 127.6(10) . . ?
C84 C79 C80 113.7(11) . . ?
C34 C79 C80 118.5(11) . . ?
C81 C80 C79 114.4(14) . . ?
C81 C80 H80A 122.8 . . ?
C79 C80 H80A 122.8 . . ?
C82 C81 C80 126.9(17) . . ?
C82 C81 H81A 116.5 . . ?
C80 C81 H81A 116.5 . . ?
C81 C82 C83 118.2(15) . . ?
C81 C82 H82A 120.9 . . ?
C83 C82 H82A 120.9 . . ?
C84 C83 C82 115.4(14) . . ?
C84 C83 H83A 122.3 . . ?
C82 C83 H83A 122.3 . . ?
C79 C84 C83 130.6(13) . . ?
C79 C84 H84A 114.7 . . ?
C83 C84 H84A 114.7 . . ?
C86 C85 C90 115.8(12) . . ?
C86 C85 C40 125.0(10) . . ?
C90 C85 C40 118.4(11) . . ?
C87 C86 C85 128.3(14) . . ?
C87 C86 H86A 115.9 . . ?
C85 C86 H86A 115.9 . . ?
C86 C87 C88 117.2(15) . . ?
C86 C87 H87A 121.4 . . ?
C88 C87 H87A 121.4 . . ?
C87 C88 C89 124.2(17) . . ?
C87 C88 H88A 117.9 . . ?
C89 C88 H88A 117.9 . . ?
C90 C89 C88 117.5(18) . . ?
C90 C89 H89A 121.2 . . ?
C88 C89 H89A 121.2 . . ?
C89 C90 C85 116.0(18) . . ?
C89 C90 H90A 122.0 . . ?
C85 C90 H90A 122.0 . . ?
C96 C91 C92 117.8(9) . . ?
C96 C91 C46 124.2(8) . . ?
C92 C91 C46 118.0(9) . . ?
C91 C92 C93 120.1(11) . . ?
C91 C92 H92A 120.0 . . ?
C93 C92 H92A 120.0 . . ?
C94 C93 C92 119.4(11) . . ?
C94 C93 H93A 120.3 . . ?
C92 C93 H93A 120.3 . . ?
C95 C94 C93 119.1(11) . . ?
C95 C94 H94A 120.5 . . ?
C93 C94 H94A 120.5 . . ?
C94 C95 C96 121.4(10) . . ?
C94 C95 H95A 119.3 . . ?
C96 C95 H95A 119.3 . . ?
C91 C96 C95 122.2(10) . . ?
C91 C96 H96A 118.9 . . ?
C95 C96 H96A 118.9 . . ?
C2F C1F C6F 122.1(15) . . ?
C2F C1F C7F 110.0(19) . . ?
C6F C1F C7F 116.8(16) . . ?
C1F C2F C3F 119.8(16) . . ?
C1F C2F C19F 106.8(19) . . ?
C3F C2F C19F 117.8(14) . . ?
C2F C3F C22F 123.9(11) . . ?
C2F C3F C4F 118.8(13) . . ?
C22F C3F C4F 104.1(12) . . ?
C5F C4F C23F 118.5(15) . . ?
C5F C4F C3F 117.3(14) . . ?
C23F C4F C3F 110.8(13) . . ?
C4F C5F C6F 124.0(16) . . ?
C4F C5F C25F 120.9(16) . . ?
C6F C5F C25F 104.3(18) . . ?
C5F C6F C1F 117.9(14) . . ?
C5F C6F C16F 107.2(19) . . ?
C1F C6F C16F 123.2(14) . . ?
C8F C7F C1F 122.9(15) . . ?
C8F C7F C12F 121.9(16) . . ?
C1F C7F C12F 105.4(18) . . ?
C7F C8F C9F 114.5(14) . . ?
C7F C8F C18F 117.8(14) . . ?
C9F C8F C18F 120.4(15) . . ?
C8F C9F C10F 122.0(14) . . ?
C8F C9F C30F 117.8(15) . . ?
C10F C9F C30F 109.2(13) . . ?
C11F C10F C9F 118.6(17) . . ?
C11F C10F C27F 122(2) . . ?
C9F C10F C27F 104.4(12) . . ?
C12F C11F C11' 120.2(18) . . ?
C12F C11F C10F 118.5(15) . . ?
C11' C11F C10F 120(2) . . ?
C11F C12F C19F 120.3(14) . . ?
C11F C12F C7F 119.6(16) . . ?
C19F C12F C7F 109(2) . . ?
C14F C13F C18F 117.4(15) . . ?
C14F C13F C21' 111.0(19) . . ?
C18F C13F C21' 118.8(14) . . ?
C15F C14F C33' 123.2(16) . . ?
C15F C14F C13F 126.9(17) . . ?
C33' C14F C13F 100.4(18) . . ?
C14F C15F C17F 112.5(14) . . ?
C14F C15F C34F 117.3(15) . . ?
C17F C15F C34F 118.5(14) . . ?
C18F C16F C17F 118.5(15) . . ?
C18F C16F C6F 118.8(16) . . ?
C17F C16F C6F 114(2) . . ?
C15F C17F C25F 123.3(16) . . ?
C15F C17F C16F 124.5(16) . . ?
C25F C17F C16F 99.0(18) . . ?
C16F C18F C13F 116.7(13) . . ?
C16F C18F C8F 120.3(14) . . ?
C13F C18F C8F 120.0(12) . . ?
C12F C19F C28F 121.2(15) . . ?
C12F C19F C2F 108.5(19) . . ?
C28F C19F C2F 120.7(12) . . ?
C15' C20F C35F 130(3) . . ?
C15' C20F C32F 119(2) . . ?
C35F C20F C32F 101.2(16) . . ?
C28F C21F C22F 122.5(13) . . ?
C28F C21F C28' 100.0(18) . . ?
C22F C21F C28' 116.0(15) . . ?
C21F C22F C3F 114.7(12) . . ?
C21F C22F C24F 123.4(14) . . ?
C3F C22F C24F 110.3(13) . . ?
C26F C23F C4F 119.4(13) . . ?
C26F C23F C24F 118.9(15) . . ?
C4F C23F C24F 107.4(13) . . ?
C34' C24F C23F 122.7(13) . . ?
C34' C24F C22F 116.8(13) . . ?
C23F C24F C22F 107.4(13) . . ?
C17F C25F C5F 115.7(18) . . ?
C17F C25F C31F 115.6(15) . . ?
C5F C25F C31F 123.3(13) . . ?
C23F C26F C31F 125.0(15) . . ?
C23F C26F C32F 118.4(15) . . ?
C31F C26F C32F 108.0(18) . . ?
C20' C27F C29F 119.5(14) . . ?
C20' C27F C10F 122(2) . . ?
C29F C27F C10F 110.6(14) . . ?
C19F C28F C21F 119.6(11) . . ?
C19F C28F C10' 117.6(15) . . ?
C21F C28F C10' 114.0(18) . . ?
C23' C29F C27F 123.6(15) . . ?
C23' C29F C30F 120.2(15) . . ?
C27F C29F C30F 106.1(14) . . ?
C21' C30F C9F 121.6(13) . . ?
C21' C30F C29F 120.2(15) . . ?
C9F C30F C29F 109.6(13) . . ?
C25F C31F C26F 112.6(15) . . ?
C25F C31F C35F 123.9(16) . . ?
C26F C31F C35F 107.2(16) . . ?
C33F C32F C26F 122.2(16) . . ?
C33F C32F C20F 118(2) . . ?
C26F C32F C20F 107.9(19) . . ?
C32F C33F C34' 121.2(16) . . ?
C32F C33F C13' 120(2) . . ?
C34' C33F C13' 103.4(12) . . ?
C35' C34F C35F 115.9(14) . . ?
C35' C34F C15F 121.1(13) . . ?
C35F C34F C15F 120.5(14) . . ?
C20F C35F C34F 117(2) . . ?
C20F C35F C31F 115.7(18) . . ?
C34F C35F C31F 116.2(17) . . ?
C6' C1' C19' 118.2(15) . . ?
C6' C1' C2' 122.2(15) . . ?
C19' C1' C2' 107.7(13) . . ?
C3' C2' C20' 119.2(15) . . ?
C3' C2' C1' 115.0(14) . . ?
C20' C2' C1' 109.9(13) . . ?
C2' C3' C4' 122.4(13) . . ?
C2' C3' C23' 121.7(13) . . ?
C4' C3' C23' 102.5(12) . . ?
C5' C4' C24' 117.2(15) . . ?
C5' C4' C3' 119.2(15) . . ?
C24' C4' C3' 113.5(14) . . ?
C6' C5' C26' 104.0(19) . . ?
C6' C5' C4' 121.0(17) . . ?
C26' C5' C4' 122.5(16) . . ?
C5' C6' C17' 111(2) . . ?
C5' C6' C1' 120.0(14) . . ?
C17' C6' C1' 120.6(15) . . ?
C8' C7' C12' 119.9(13) . . ?
C8' C7' C17' 117.8(12) . . ?
C12' C7' C17' 119.5(14) . . ?
C7' C8' C13' 119.3(15) . . ?
C7' C8' C30' 121.7(15) . . ?
C13' C8' C30' 108.0(14) . . ?
C12' C9' C10' 120(2) . . ?
C12' C9' C28' 124.4(16) . . ?
C10' C9' C28' 105(2) . . ?
C11' C10' C9' 130(2) . . ?
C11' C10' C28F 118.5(16) . . ?
C9' C10' C28F 106.6(18) . . ?
C11F C11' C10' 119(2) . . ?
C11F C11' C29' 116(2) . . ?
C10' C11' C29' 106(2) . . ?
C19' C12' C7' 119.7(16) . . ?
C19' C12' C9' 116.3(19) . . ?
C7' C12' C9' 116.6(16) . . ?
C8' C13' C16' 121.4(15) . . ?
C8' C13' C33F 110.2(14) . . ?
C16' C13' C33F 121(2) . . ?
C15' C14' C31' 120.3(14) . . ?
C15' C14' C35' 123.2(16) . . ?
C31' C14' C35' 106(2) . . ?
C20F C15' C14' 108.9(17) . . ?
C20F C15' C16' 123(2) . . ?
C14' C15' C16' 121.2(15) . . ?
C18' C16' C13' 115.9(14) . . ?
C18' C16' C15' 116.0(15) . . ?
C13' C16' C15' 118(2) . . ?
C18' C17' C6' 108.5(19) . . ?
C18' C17' C7' 120.5(16) . . ?
C6' C17' C7' 120.6(16) . . ?
C17' C18' C16' 122.1(16) . . ?
C17' C18' C26' 104(2) . . ?
C16' C18' C26' 123.6(13) . . ?
C12' C19' C1' 121.0(15) . . ?
C12' C19' C29' 121(2) . . ?
C1' C19' C29' 106.4(15) . . ?
C27F C20' C2' 120.1(16) . . ?
C27F C20' C29' 113(2) . . ?
C2' C20' C29' 104.9(13) . . ?
C30F C21' C13F 121.1(16) . . ?
C30F C21' C22' 118.4(14) . . ?
C13F C21' C22' 109.3(18) . . ?
C25' C22' C33' 122.1(14) . . ?
C25' C22' C21' 123.1(15) . . ?
C33' C22' C21' 99.1(19) . . ?
C29F C23' C25' 120.2(13) . . ?
C29F C23' C3' 115.5(15) . . ?
C25' C23' C3' 110.9(13) . . ?
C27' C24' C4' 124.1(14) . . ?
C27' C24' C25' 118.8(14) . . ?
C4' C24' C25' 104.8(13) . . ?
C22' C25' C23' 117.7(15) . . ?
C22' C25' C24' 117.2(15) . . ?
C23' C25' C24' 108.1(13) . . ?
C5' C26' C31' 118.9(15) . . ?
C5' C26' C18' 112(2) . . ?
C31' C26' C18' 118.2(16) . . ?
C24' C27' C32' 124.7(15) . . ?
C24' C27' C31' 114.4(15) . . ?
C32' C27' C31' 109.1(19) . . ?
C30' C28' C9' 116.9(14) . . ?
C30' C28' C21F 123.9(12) . . ?
C9' C28' C21F 114.1(19) . . ?
C19' C29' C20' 110.5(16) . . ?
C19' C29' C11' 124.6(19) . . ?
C20' C29' C11' 122.1(18) . . ?
C28' C30' C8' 119.7(16) . . ?
C28' C30' C34' 116.9(16) . . ?
C8' C30' C34' 108.3(13) . . ?
C26' C31' C14' 120.5(16) . . ?
C26' C31' C27' 122.4(16) . . ?
C14' C31' C27' 105(2) . . ?
C35' C32' C33' 128.9(19) . . ?
C35' C32' C27' 105.7(19) . . ?
C33' C32' C27' 113.7(16) . . ?
C14F C33' C22' 119.5(19) . . ?
C14F C33' C32' 113.6(14) . . ?
C22' C33' C32' 122.8(17) . . ?
C24F C34' C33F 116.2(14) . . ?
C24F C34' C30' 122.1(15) . . ?
C33F C34' C30' 110.1(13) . . ?
C32' C35' C34F 114.3(16) . . ?
C32' C35' C14' 113(2) . . ?
C34F C35' C14' 121.0(19) . . ?

loop_
_geom_bond_atom_site_label_1
_geom_bond_atom_site_label_2
_geom_bond_distance
_geom_bond_site_symmetry_2
_geom_bond_publ_flag
Mn1 O5 2.101(5) . ?
Mn1 O4 2.117(6) . ?
Mn1 O1 2.164(6) . ?
Mn1 O8 2.198(5) . ?
Mn1 S5 2.650(3) . ?
Mn1 S1 2.696(3) . ?
Mn2 O5 2.111(6) . ?
Mn2 O2 2.127(6) . ?
Mn2 O1 2.158(6) . ?
Mn2 O6 2.187(6) . ?
Mn2 S6 2.688(3) . ?
Mn2 S2 2.690(3) . ?
Mn3 O7 2.087(6) . ?
Mn3 O2 2.118(6) . ?
Mn3 O3 2.175(6) . ?
Mn3 O6 2.176(6) . ?
Mn3 S7 2.677(3) . ?
Mn3 S3 2.721(3) . ?
Mn4 O7 2.099(5) . ?
Mn4 O4 2.135(6) . ?
Mn4 O8 2.154(6) . ?
Mn4 O3 2.155(6) . ?
Mn4 S8 2.683(3) . ?
Mn4 S4 2.694(3) . ?
S1 C2 1.793(9) . ?
S1 C24 1.824(9) . ?
S2 C6 1.769(10) . ?
S2 C8 1.794(10) . ?
S3 C12 1.773(9) . ?
S3 C14 1.796(8) . ?
S4 C20 1.773(10) . ?
S4 C18 1.805(9) . ?
S5 C48 1.813(9) . ?
S5 C26 1.831(8) . ?
S6 C32 1.774(9) . ?
S6 C30 1.817(10) . ?
S7 C36 1.745(10) . ?
S7 C38 1.790(10) . ?
S8 C44 1.782(9) . ?
S8 C42 1.831(9) . ?
O1 C1 1.349(11) . ?
O2 C7 1.318(12) . ?
O3 C13 1.346(10) . ?
O4 C19 1.320(11) . ?
O5 C25 1.270(10) . ?
O6 C31 1.286(10) . ?
O7 C37 1.305(10) . ?
O8 C43 1.342(10) . ?
C1 C2 1.368(12) . ?
C1 C6 1.421(13) . ?
C2 C3 1.346(12) . ?
C3 C4 1.442(13) . ?
C3 H3A 0.9500 . ?
C4 C5 1.366(13) . ?
C4 C49 1.424(14) . ?
C5 C6 1.404(14) . ?
C5 H5A 0.9500 . ?
C7 C8 1.361(13) . ?
C7 C12 1.447(13) . ?
C8 C9 1.413(13) . ?
C9 C10 1.330(14) . ?
C9 H9A 0.9500 . ?
C10 C11 1.399(14) . ?
C10 C55 1.524(18) . ?
C11 C12 1.369(13) . ?
C11 H11A 0.9500 . ?
C13 C14 1.329(12) . ?
C13 C18 1.380(12) . ?
C14 C15 1.480(13) . ?
C15 C16 1.357(12) . ?
C15 H15A 0.9500 . ?
C16 C17 1.385(12) . ?
C16 C61 1.455(14) . ?
C17 C18 1.392(12) . ?
C17 H17A 0.9500 . ?
C19 C24 1.358(13) . ?
C19 C20 1.408(13) . ?
C20 C21 1.386(13) . ?
C21 C22 1.365(13) . ?
C21 H21A 0.9500 . ?
C22 C23 1.407(13) . ?
C22 C67 1.504(13) . ?
C23 C24 1.348(13) . ?
C23 H23A 0.9500 . ?
C25 C26 1.405(12) . ?
C25 C30 1.437(13) . ?
C26 C27 1.346(13) . ?
C27 C28 1.354(13) . ?
C27 H27A 0.9500 . ?
C28 C73 1.444(15) . ?
C28 C29 1.448(15) . ?
C29 C30 1.359(13) . ?
C29 H29A 0.9500 . ?
C31 C32 1.417(13) . ?
C31 C36 1.478(12) . ?
C32 C33 1.405(13) . ?
C33 C34 1.350(13) . ?
C33 H33A 0.9500 . ?
C34 C35 1.315(14) . ?
C34 C79 1.405(14) . ?
C35 C36 1.426(13) . ?
C35 H35A 0.9500 . ?
C37 C38 1.363(12) . ?
C37 C42 1.425(12) . ?
C38 C39 1.439(13) . ?
C39 C40 1.334(13) . ?
C39 H39A 0.9500 . ?
C40 C41 1.362(13) . ?
C40 C85 1.531(13) . ?
C41 C42 1.360(12) . ?
C41 H41A 0.9500 . ?
C43 C48 1.379(12) . ?
C43 C44 1.432(11) . ?
C44 C45 1.335(12) . ?
C45 C46 1.423(12) . ?
C45 H45A 0.9500 . ?
C46 C47 1.354(12) . ?
C46 C91 1.472(12) . ?
C47 C48 1.372(12) . ?
C47 H47A 0.9500 . ?
C49 C50 1.340(14) . ?
C49 C54 1.364(15) . ?
C50 C51 1.411(15) . ?
C50 H50A 0.9500 . ?
C51 C52 1.332(18) . ?
C51 H51A 0.9500 . ?
C52 C53 1.397(19) . ?
C52 H52A 0.9500 . ?
C53 C54 1.500(18) . ?
C53 H53A 0.9500 . ?
C54 H54A 0.9500 . ?
C55 C60 1.37(2) . ?
C55 C56 1.49(2) . ?
C56 C57 1.509(17) . ?
C56 H56A 0.9500 . ?
C57 C58 1.49(3) . ?
C57 H57A 0.9500 . ?
C58 C59 1.33(3) . ?
C58 H58A 0.9500 . ?
C59 C60 1.46(3) . ?
C59 H59A 0.9500 . ?
C60 H60A 0.9500 . ?
C61 C66 1.328(14) . ?
C61 C62 1.434(16) . ?
C62 C63 1.492(17) . ?
C62 H62A 0.9500 . ?
C63 C64 1.335(18) . ?
C63 H63A 0.9500 . ?
C64 C65 1.393(18) . ?
C64 H64A 0.9500 . ?
C65 C66 1.351(16) . ?
C65 H65A 0.9500 . ?
C66 H66A 0.9500 . ?
C67 C68 1.338(17) . ?
C67 C72 1.442(17) . ?
C68 C69 1.46(2) . ?
C68 H68A 0.9500 . ?
C69 C70 1.44(2) . ?
C69 H69A 0.9500 . ?
C70 C71 1.37(2) . ?
C70 H70A 0.9500 . ?
C71 C72 1.40(2) . ?
C71 H71A 0.9500 . ?
C72 H72A 0.9500 . ?
C73 C74 1.370(13) . ?
C73 C78 1.471(17) . ?
C74 C75 1.387(16) . ?
C74 H74A 0.9500 . ?
C75 C76 1.394(18) . ?
C75 H75A 0.9500 . ?
C76 C77 1.351(18) . ?
C76 H76A 0.9500 . ?
C77 C78 1.443(19) . ?
C77 H77A 0.9500 . ?
C78 H78A 0.9500 . ?
C79 C84 1.336(16) . ?
C79 C80 1.551(16) . ?
C80 C81 1.404(19) . ?
C80 H80A 0.9500 . ?
C81 C82 1.33(2) . ?
C81 H81A 0.9500 . ?
C82 C83 1.46(2) . ?
C82 H82A 0.9500 . ?
C83 C84 1.359(18) . ?
C83 H83A 0.9500 . ?
C84 H84A 0.9500 . ?
C85 C86 1.409(15) . ?
C85 C90 1.45(2) . ?
C86 C87 1.256(17) . ?
C86 H86A 0.9500 . ?
C87 C88 1.27(2) . ?
C87 H87A 0.9500 . ?
C88 C89 1.48(3) . ?
C88 H88A 0.9500 . ?
C89 C90 1.40(2) . ?
C89 H89A 0.9500 . ?
C90 H90A 0.9500 . ?
C91 C96 1.337(13) . ?
C91 C92 1.398(15) . ?
C92 C93 1.418(17) . ?
C92 H92A 0.9500 . ?
C93 C94 1.385(16) . ?
C93 H93A 0.9500 . ?
C94 C95 1.337(15) . ?
C94 H94A 0.9500 . ?
C95 C96 1.388(14) . ?
C95 H95A 0.9500 . ?
C96 H96A 0.9500 . ?
C1F C2F 1.379(17) . ?
C1F C6F 1.386(13) . ?
C1F C7F 1.414(17) . ?
C2F C3F 1.408(11) . ?
C2F C19F 1.412(13) . ?
C3F C22F 1.437(11) . ?
C3F C4F 1.455(13) . ?
C4F C5F 1.373(13) . ?
C4F C23F 1.418(13) . ?
C5F C6F 1.380(17) . ?
C5F C25F 1.419(17) . ?
C6F C16F 1.419(17) . ?
C7F C8F 1.406(13) . ?
C7F C12F 1.420(17) . ?
C8F C9F 1.408(13) . ?
C8F C18F 1.440(13) . ?
C9F C10F 1.432(13) . ?
C9F C30F 1.436(12) . ?
C10F C11F 1.383(17) . ?
C10F C27F 1.499(17) . ?
C11F C12F 1.373(13) . ?
C11F C11' 1.373(19) . ?
C12F C19F 1.379(17) . ?
C13F C14F 1.393(17) . ?
C13F C18F 1.409(13) . ?
C13F C21' 1.421(16) . ?
C14F C15F 1.353(13) . ?
C14F C33' 1.370(16) . ?
C15F C17F 1.371(13) . ?
C15F C34F 1.473(13) . ?
C16F C18F 1.395(13) . ?
C16F C17F 1.419(16) . ?
C17F C25F 1.411(17) . ?
C19F C28F 1.399(11) . ?
C20F C15' 1.367(17) . ?
C20F C35F 1.373(18) . ?
C20F C32F 1.59(3) . ?
C21F C28F 1.410(13) . ?
C21F C22F 1.412(11) . ?
C21F C28' 1.445(17) . ?
C22F C24F 1.442(13) . ?
C23F C26F 1.391(13) . ?
C23F C24F 1.425(13) . ?
C24F C34' 1.411(13) . ?
C25F C31F 1.423(13) . ?
C26F C31F 1.427(16) . ?
C26F C32F 1.440(18) . ?
C27F C20' 1.364(17) . ?
C27F C29F 1.410(13) . ?
C28F C10' 1.431(16) . ?
C29F C23' 1.393(13) . ?
C29F C30F 1.442(13) . ?
C30F C21' 1.375(13) . ?
C31F C35F 1.431(18) . ?
C32F C33F 1.345(17) . ?
C33F C34' 1.440(13) . ?
C33F C13' 1.519(17) . ?
C34F C35' 1.364(13) . ?
C34F C35F 1.407(14) . ?
C1' C6' 1.395(13) . ?
C1' C19' 1.438(14) . ?
C1' C2' 1.464(13) . ?
C2' C3' 1.398(13) . ?
C2' C20' 1.427(13) . ?
C3' C4' 1.436(13) . ?
C3' C23' 1.441(13) . ?
C4' C5' 1.389(13) . ?
C4' C24' 1.425(13) . ?
C5' C6' 1.373(17) . ?
C5' C26' 1.378(17) . ?
C6' C17' 1.392(17) . ?
C7' C8' 1.398(12) . ?
C7' C12' 1.404(13) . ?
C7' C17' 1.411(13) . ?
C8' C13' 1.420(13) . ?
C8' C30' 1.424(13) . ?
C9' C12' 1.404(17) . ?
C9' C10' 1.42(3) . ?
C9' C28' 1.427(18) . ?
C10' C11' 1.411(19) . ?
C11' C29' 1.54(4) . ?
C12' C19' 1.385(17) . ?
C13' C16' 1.427(17) . ?
C14' C15' 1.406(13) . ?
C14' C31' 1.417(18) . ?
C14' C35' 1.422(18) . ?
C15' C16' 1.445(17) . ?
C16' C18' 1.412(13) . ?
C17' C18' 1.387(17) . ?
C18' C26' 1.427(17) . ?
C19' C29' 1.439(18) . ?
C20' C29' 1.468(18) . ?
C21' C22' 1.423(17) . ?
C22' C25' 1.391(13) . ?
C22' C33' 1.399(16) . ?
C23' C25' 1.431(13) . ?
C24' C27' 1.395(13) . ?
C24' C25' 1.433(13) . ?
C26' C31' 1.398(13) . ?
C27' C32' 1.430(18) . ?
C27' C31' 1.453(17) . ?
C28' C30' 1.377(13) . ?
C30' C34' 1.470(13) . ?
C32' C35' 1.335(16) . ?
C32' C33' 1.400(13) . ?

loop_
_platon_squeeze_void_nr
_platon_squeeze_void_average_x
_platon_squeeze_void_average_y
_platon_squeeze_void_average_z
_platon_squeeze_void_volume
_platon_squeeze_void_count_electrons
_platon_squeeze_void_content
1 0.056 0.836 0.016 20470 7272 ' '
2 0.000 0.500 0.204 33 14 ' '
3 0.500 0.000 0.204 33 14 ' '
4 0.250 0.750 0.454 33 9 ' '
5 0.750 0.250 0.454 33 9 ' '
6 0.000 0.000 0.704 33 14 ' '
7 0.500 0.500 0.704 33 14 ' '
8 0.250 0.250 0.954 33 9 ' '
9 0.750 0.750 0.954 33 9 ' '
